data_1541795
loop_
_publ_author_name
'Nixon, D.E.'
'Parry, G.S.'
'Ubbelohde, A.R.'

_publ_section_title
;
 Order-disorder transformations in graphite nitrates
;
_journal_name_full
;
Proceedings of the Royal Society of London, Series A: Mathematical and 
Physical Sciences (76,1906-)
;
_journal_page_first 324
_journal_page_last 339
_journal_volume 291
_journal_year 1966
_chemical_formula_sum C
_space_group_IT_number 166
_symmetry_space_group_name_Hall '-R 3 2"'
_symmetry_space_group_name_H-M 'R -3 m :H'
_cell_angle_alpha 90
_cell_angle_beta 90
_cell_angle_gamma 120
_cell_formula_units_Z 24
_cell_length_a 2.46
_cell_length_b 2.46
_cell_length_c 53.5
_cell_volume 280.385
_citation_journal_id_ASTM PRLAAZ
_cod_data_source_file Nixon_PRLAAZ_1966_699.cif
_cod_data_source_block C1
_cod_original_cell_volume 280.3849
_cod_original_formula_sum C1
_cod_database_code 1541795

loop_
_symmetry_equiv_pos_as_xyz
x,y,z
-y,x-y,z
-x+y,-x,z
y,x,-z
-x,-x+y,-z
x-y,-y,-z
-x,-y,-z
y,-x+y,-z
x-y,x,-z
-y,-x,z
x,x-y,z
-x+y,y,z
x+2/3,y+1/3,z+1/3
-y+2/3,x-y+1/3,z+1/3
-x+y+2/3,-x+1/3,z+1/3
y+2/3,x+1/3,-z+1/3
-x+2/3,-x+y+1/3,-z+1/3
x-y+2/3,-y+1/3,-z+1/3
-x+2/3,-y+1/3,-z+1/3
y+2/3,-x+y+1/3,-z+1/3
x-y+2/3,x+1/3,-z+1/3
-y+2/3,-x+1/3,z+1/3
x+2/3,x-y+1/3,z+1/3
-x+y+2/3,y+1/3,z+1/3
x+1/3,y+2/3,z+2/3
-y+1/3,x-y+2/3,z+2/3
-x+y+1/3,-x+2/3,z+2/3
y+1/3,x+2/3,-z+2/3
-x+1/3,-x+y+2/3,-z+2/3
x-y+1/3,-y+2/3,-z+2/3
-x+1/3,-y+2/3,-z+2/3
y+1/3,-x+y+2/3,-z+2/3
x-y+1/3,x+2/3,-z+2/3
-y+1/3,-x+2/3,z+2/3
x+1/3,x-y+2/3,z+2/3
-x+y+1/3,y+2/3,z+2/3

loop_
_atom_site_label
_atom_site_type_symbol
_atom_site_fract_x
_atom_site_fract_y
_atom_site_fract_z
_atom_site_occupancy
_atom_site_U_iso_or_equiv
C3 C 0 0 0.239 1 0.0
C2 C 0 0 0.094 1 0.0
C1 C 0 0 0.031 1 0.0
C4 C 0 0 0.365 1 0.0
